data_2000503
loop_
_publ_author_name
'Metin, J.'
'Roche, D.'
'Veschambre, H.'
'Madesclaire, M.'

_publ_section_title
;
 (<i>E</i>)-Methyl 2-phenyl-2-(3-pyridyl)vinyl sulfide
;
_journal_issue 11
_journal_name_full 'Acta Crystallographica Section C'
_journal_page_first 2098
_journal_page_last 2100
_journal_paper_doi 10.1107/S0108270192007339
_journal_volume 48
_journal_year 1992
_chemical_formula_sum 'C14 H13 N S'
_chemical_formula_weight 227.33
_symmetry_cell_setting monoclinic
_symmetry_space_group_name_Hall '-P 2bc'
_symmetry_space_group_name_H-M 'P 1 1 21/b'
_atom_type_scat_source IntTabIV
_cell_angle_alpha 90.
_cell_angle_beta 90.
_cell_angle_gamma 106.400(10)
_cell_formula_units_Z 4
_cell_length_a 12.326(2)
_cell_length_b 17.1770(10)
_cell_length_c 5.906(2)
_cell_measurement_reflns_used 24
_cell_measurement_temperature 293
_cell_measurement_theta_max 15
_cell_measurement_theta_min 6
_cell_volume 1199.6(5)
_diffrn_measurement_device 'Enraf-Nonius CAD-4'
_diffrn_measurement_method \q-2\q
_diffrn_radiation_type MoK\a
_diffrn_radiation_wavelength 0.71069
_diffrn_reflns_av_R_equivalents 0
_diffrn_reflns_limit_h_max 22
_diffrn_reflns_limit_h_min 0
_diffrn_reflns_limit_k_max 31
_diffrn_reflns_limit_k_min -31
_diffrn_reflns_limit_l_max 10
_diffrn_reflns_limit_l_min 0
_diffrn_reflns_number 7792
_diffrn_reflns_theta_max 39.95
_diffrn_standards_decay_% 1
_diffrn_standards_interval_time 60
_diffrn_standards_number 3
_exptl_absorpt_coefficient_mu 0.23
_exptl_absorpt_correction_type none
_exptl_crystal_colour White
_exptl_crystal_density_diffrn 1.259
_exptl_crystal_density_meas 1.26
_exptl_crystal_description Prism
_exptl_crystal_size_max 0.48
_exptl_crystal_size_mid 0.26
_exptl_crystal_size_min 0.06
_refine_diff_density_max 0.22
_refine_diff_density_min -0.23
_refine_ls_goodness_of_fit_obs 2.2
_refine_ls_hydrogen_treatment refall
_refine_ls_number_parameters 197
_refine_ls_number_reflns 2029
_refine_ls_R_factor_obs 0.045
_refine_ls_shift/esd_max 0.02
_refine_ls_structure_factor_coef F
_refine_ls_weighting_details 'w = 1/\s^2^(F)'
_refine_ls_weighting_scheme calc
_refine_ls_wR_factor_obs 0.044
_reflns_number_observed 2057
_reflns_observed_criterion 'I>3\s(I), sin\q/\l<0.8'
_cod_data_source_file du1010.cif
_cod_data_source_block du1010a
_cod_depositor_comments
;
 Commenting out incorrect symmetry operators:

 loop_
 _symmetry_equiv_pos_as_xyz
 -x,1/2-y,z-1/2
 1-x,1-y,1-z
 x,y,z+1
 1-x,1-y,-z-1
 1-x,1/2-y,1/2+z

 The space-group name and setting seem to be correct.
 Saulius Gra\<zulis
 2012.04.25

The following automatic conversions were performed:

'_refine_ls_weighting_scheme' value '1/\s^2^(F)' was changed to
'calc'. New tag '_refine_ls_weighting_details' was created. The value
of the new tag was set to 'w = 1/\s^2^(F)'.

Automatic conversion script
Id: cif_fix_values 3143 2015-03-26 13:38:13Z robertas 
;
_cod_original_cell_volume 1199.56
_cod_database_code 2000503

loop_
_atom_site_label
_atom_site_fract_x
_atom_site_fract_y
_atom_site_fract_z
C1 .2344(2) .34760(10) .1315(4)
C2 .1983(2) .26460(10) .0863(4)
C3 .1306(2) .21160(10) .2391(5)
C4 .0970(2) .24020(10) .4375(5)
C5 .1328(2) .3218(2) .4847(5)
C6 .2012(2) .37510(10) .3341(4)
C7 .4142(2) .39000(10) -.1023(4)
C8 .4688(2) .34700(10) .0319(5)
C9 .5683(2) .33330(10) -.0439(6)
C10 .6113(2) .3645(2) -.2484(6)
N11 .5617(2) .40580(10) -.3836(4)
C12 .4647(2) .41680(10) -.3095(5)
C13 .3064(2) .40530(10) -.0323(4)
C14 .2757(2) .46830(10) -.1139(4)
S15 .14710(10) .4887 -.05550(10)
C16 .1440(2) .5577(2) -.2816(6)
H2 .220(2) .2440(10) -.046(4)
H3 .109(2) .1560(10) .214(4)
H4 .049(2) .2050(10) .543(5)
H5 .114(2) .3420(10) .617(5)
H6 .226(2) .4320(10) .370(4)
H8 .440(2) .3290(10) .170(4)
H9 .604(2) .3050(10) .045(5)
H10 .682(2) .3570(10) -.312(5)
H12 .429(2) .4420(10) -.417(5)
H14 .322(2) .5080(10) -.223(4)
H161 .081(2) .573(2) -.266(5)
H162 .147(3) .536(2) -.437(7)
H163 .206(3) .603(2) -.268(7)

loop_
_geom_angle_atom_site_label_1
_geom_angle_atom_site_label_2
_geom_angle_atom_site_label_3
_geom_angle
_geom_angle_publ_flag
C2 C1 C6 118.2(2) yes
C2 C1 C13 121.0(3) yes
C6 C1 C13 120.8(2) yes
C1 C2 C3 120.5(2) yes
C2 C3 C4 120.4(3) yes
C3 C4 C5 119.6(2) yes
C4 C5 C6 120.4(3) yes
C1 C6 C5 121.0(3) yes
C8 C7 C12 116.2(2) yes
C8 C7 C13 122.0(3) yes
C12 C7 C13 121.7(3) yes
C7 C8 C9 119.5(2) yes
C8 C9 C10 119.0(3) yes
C9 C10 N11 123.7(2) yes
C10 N11 C12 116.4(2) yes
C7 C12 N11 125.2(2) yes
C1 C13 C7 117.4(2) yes
C1 C13 C14 121.5(2) yes
C7 C13 C14 121.2(2) yes
S15 C14 C13 124.9(2) yes
C14 S15 C16 100.10(10) yes
C1 C2 H2 121.0(10) no
C3 C2 H2 119.0(10) no
C2 C3 H3 121(2) no
C4 C3 H3 118(8) no
C3 C4 H4 122(2) no
C5 C4 H4 119(2) no
C4 C5 H5 121.0(10) no
C6 C5 H5 118.0(10) no
C1 C6 H6 120.0(10) no
C5 C6 H6 119.0(10) no
C7 C8 H8 120.0(10) no
C9 C8 H8 121.0(10) no
C8 C9 H9 120(2) no
C10 C9 H9 122(2) no
C9 C10 H10 123(2) no
N11 C10 H10 113(2) no
C7 C12 H12 122(2) no
N11 C12 H12 114(2) no
S15 C14 H14 111.0(10) no
C13 C14 H14 124.0(10) no
S15 C16 H161 108(2) no
S15 C16 H162 116(2) no
S15 C16 H163 109(2) no
H161 C16 H162 109(3) no
H161 C16 H163 109(3) no
H162 C16 H163 107(4) no

loop_
_geom_bond_atom_site_label_1
_geom_bond_atom_site_label_2
_geom_bond_distance
_geom_bond_publ_flag
C1 C2 1.394(3) yes
C1 C6 1.390(3) yes
C2 C3 1.383(3) yes
C3 C4 1.379(4) yes
C4 C5 1.375(3) yes
C5 C6 1.379(3) yes
C1 C13 1.487(3) yes
C13 C7 1.483(4) yes
C7 C8 1.382(3) yes
C7 C12 1.391(3) yes
C8 C9 1.386(4) yes
C9 C10 1.366(4) yes
C10 N11 1.327(4) yes
N11 C12 1.336(3) yes
C13 C14 1.334(3) yes
C14 S15 1.752(2) yes
S15 C16 1.793(3) yes
C2 H2 0.93(2) no
C3 H3 0.92(3) no
C4 H4 0.95(2) no
C5 H5 0.91(3) no
C6 H6 0.97(3) no
C8 H8 0.91(2) no
C9 H9 0.91(3) no
C10 H10 0.99(3) no
C12 H12 0.94(3) no
C14 H14 1.00(2) no
C16 H161 0.90(4) no
C16 H162 0.99(4) no
C16 H163 0.92(3) no
C3 C5^i^ 3.475(3) yes
C9 C14^ii^ 3.531(3) yes
C10 C14^ii^ 3.537(3) yes
C5 C14^iii^ 3.543(3) yes
C12 C12^iv^ 3.548(4) yes
C3 C4^i^ 3.611(4) yes
C5 C13^iii^ 3.611(3) yes
C6 C14^iii^ 3.643(4) yes
N11 C12^iv^ 3.638(4) yes
C8 N11^iii^ 3.687(4) yes
C8 C10^v^ 3.718(3) yes
C2 C4^i^ 3.723(3) yes
C3 C10^v^ 3.765(4) yes
C6 C12^iii^ 3.765(3) yes

loop_
_geom_torsion_atom_site_label_1
_geom_torsion_atom_site_label_2
_geom_torsion_atom_site_label_3
_geom_torsion_atom_site_label_4
_geom_torsion
_geom_torsion_publ_flag
C2 C1 C13 C14 124.08 yes
C12 C7 C13 C14 -25.92 yes
C13 C14 S15 C16 -162.27 yes
